data_7109283
loop_
_publ_author_name
'Andres Tasada'
'Francisca M. Alberti'
'Antonio Bauza'
'Miquel Barcelo-Oliver'
'Angel Garcia-Raso'
'Juan J. Fiol'
'Elies Molins'
'Amparo Caubet'
'Antonio Frontera'

_publ_section_title
;
 Metallomacrocycles as anion receptors: combining hydrogen bonding and ion
 pair based hosts formed from Ag(I) salts and flexible bis- and
 tris-pyrimidine ligands
;
_journal_name_full Chem.Commun.
_journal_page_first 4944
_journal_paper_doi 10.1039/c3cc40772a
_journal_volume 49
_journal_year 2013
_chemical_compound_source 'synthesis as described'
_chemical_formula_moiety 'C11 H14 Ag N6, B F4'
_chemical_formula_sum 'C11 H14 Ag B F4 N6'
_chemical_formula_weight 424.96
_chemical_name_systematic
;
?
;
_space_group_IT_number 14
_symmetry_cell_setting monoclinic
_symmetry_Int_Tables_number 14
_symmetry_space_group_name_Hall '-P 2ybc'
_symmetry_space_group_name_H-M 'P 1 21/c 1'
_atom_sites_solution_hydrogens geom
_atom_sites_solution_primary direct
_atom_sites_solution_secondary difmap
_audit_conform_dict_location ftp://ftp.iucr.org/pub/cif_core.dic
_audit_conform_dict_name cif_core.dic
_audit_conform_dict_version 2.3
_audit_creation_date 2008-10-03T11:47:41-00:00
_audit_creation_method 'WinGX routine CIF_UPDATE'
_cell_angle_alpha 90
_cell_angle_beta 93.377(11)
_cell_angle_gamma 90
_cell_formula_units_Z 4
_cell_length_a 4.798(6)
_cell_length_b 13.756(2)
_cell_length_c 22.487(3)
_cell_measurement_reflns_used 25
_cell_measurement_temperature 294(2)
_cell_measurement_theta_max 18.6
_cell_measurement_theta_min 12.1
_cell_measurement_wavelength 0.71073
_cell_volume 1481.6(19)
_computing_cell_refinement 'CAD4 Express (Enraf Nonius, 1994)'
_computing_data_collection 'CAD4 Express (Enraf Nonius, 1994)'
_computing_data_reduction 'XCAD4 (Harms & Wocadlo, 1995)'
_computing_molecular_graphics 'Ortep-3 for Windows (Farrugia, 1997)'
_computing_publication_material 'WinGX publication routines (Farrugia, 1999)'
_computing_structure_refinement 'SHELXL-97 (Sheldrick, 1997)'
_computing_structure_solution 'SIR2002 (Giacovazzo et al, 2003)'
_diffrn_ambient_temperature 294(2)
_diffrn_detector 'scintillation LiI'
_diffrn_detector_dtime 1.195
_diffrn_measured_fraction_theta_full 1
_diffrn_measured_fraction_theta_max 1
_diffrn_measurement_device '\k-geometry diffractometer'
_diffrn_measurement_device_type 'Enraf Nonius CAD4'
_diffrn_measurement_method 'non-profiled omega scans'
_diffrn_orient_matrix_type
;
x-axis points to radiation source
the matrix is specified in reciprocal space
;
_diffrn_orient_matrix_UB_11 -0.021225
_diffrn_orient_matrix_UB_12 0.061948
_diffrn_orient_matrix_UB_13 0.022563
_diffrn_orient_matrix_UB_21 0.019527
_diffrn_orient_matrix_UB_22 0.037913
_diffrn_orient_matrix_UB_23 -0.037461
_diffrn_orient_matrix_UB_31 -0.206775
_diffrn_orient_matrix_UB_32 -0.002843
_diffrn_orient_matrix_UB_33 -0.008511
_diffrn_radiation_monochromator graphite
_diffrn_radiation_probe x-ray
_diffrn_radiation_type MoK\a
_diffrn_radiation_wavelength 0.71073
_diffrn_reflns_av_R_equivalents 0.0251
_diffrn_reflns_av_unetI/netI 0.0245
_diffrn_reflns_limit_h_max 5
_diffrn_reflns_limit_h_min -5
_diffrn_reflns_limit_k_max 16
_diffrn_reflns_limit_k_min 0
_diffrn_reflns_limit_l_max 26
_diffrn_reflns_limit_l_min 0
_diffrn_reflns_number 2674
_diffrn_reflns_theta_full 24.97
_diffrn_reflns_theta_max 24.97
_diffrn_reflns_theta_min 1.74
_diffrn_source 'Enraf Nonius FR590'
_diffrn_standards_decay_% 0
_diffrn_standards_interval_time 60
_diffrn_standards_number 3
_exptl_absorpt_coefficient_mu 1.411
_exptl_absorpt_correction_T_max 0.6808
_exptl_absorpt_correction_T_min 0.5402
_exptl_absorpt_correction_type refdelf
_exptl_absorpt_process_details
;
(See: Walker, N. & Stuart, D. (1983) Acta Cryst. A39, 158-166)
;
_exptl_crystal_colour colorless
_exptl_crystal_density_diffrn 1.905
_exptl_crystal_density_method 'not measured'
_exptl_crystal_description prism
_exptl_crystal_F_000 840
_exptl_crystal_size_max 0.47
_exptl_crystal_size_mid 0.28
_exptl_crystal_size_min 0.27
_refine_diff_density_max 0.82
_refine_diff_density_min -1.082
_refine_diff_density_rms 0.104
_refine_ls_extinction_method none
_refine_ls_goodness_of_fit_ref 1.093
_refine_ls_hydrogen_treatment constr
_refine_ls_matrix_type full
_refine_ls_number_parameters 208
_refine_ls_number_reflns 2607
_refine_ls_number_restraints 0
_refine_ls_restrained_S_all 1.093
_refine_ls_R_factor_all 0.0551
_refine_ls_R_factor_gt 0.0392
_refine_ls_shift/su_max 0
_refine_ls_shift/su_mean 0
_refine_ls_structure_factor_coef Fsqd
_refine_ls_weighting_details 'calc w=1/[\s^2^(Fo^2^)+(0.0628P)^2^+1.1809P] where P=(Fo^2^+2Fc^2^)/3'
_refine_ls_weighting_scheme calc
_refine_ls_wR_factor_gt 0.0983
_refine_ls_wR_factor_ref 0.111
_reflns_number_gt 2135
_reflns_number_total 2607
_reflns_threshold_expression >2sigma(I)
_cod_data_source_file c3cc40772a.txt
_cod_data_source_block pm101
_cod_database_code 7109283

loop_
_symmetry_equiv_pos_as_xyz
'x, y, z'
'-x, y+1/2, -z+1/2'
'-x, -y, -z'
'x, -y-1/2, z-1/2'

loop_
_atom_site_label
_atom_site_type_symbol
_atom_site_fract_x
_atom_site_fract_y
_atom_site_fract_z
_atom_site_U_iso_or_equiv
_atom_site_adp_type
_atom_site_occupancy
_atom_site_symmetry_multiplicity
_atom_site_calc_flag
_atom_site_refinement_flags
Ag1 Ag 0.31971(8) 0.68271(3) 0.260057(15) 0.05168(17) Uani 1 1 d .
N1 N 0.4117(9) 0.6985(2) 0.16920(17) 0.0453(9) Uani 1 1 d .
N2 N 0.1285(9) 0.5698(3) 0.13927(17) 0.0506(9) Uani 1 1 d .
H2 H 0.1056 0.5608 0.1765 0.061 Uiso 1 1 calc R
N3 N 0.3471(9) 0.6519(3) 0.06659(17) 0.0487(9) Uani 1 1 d .
N10 N 0.0771(8) 0.2937(3) 0.14620(16) 0.0439(9) Uani 1 1 d .
H10 H 0.0301 0.3074 0.1816 0.053 Uiso 1 1 calc R
N11 N -0.2281(8) 0.1640(2) 0.14884(16) 0.0421(8) Uani 1 1 d .
N15 N 0.0356(9) 0.1955(3) 0.06386(17) 0.0478(9) Uani 1 1 d .
C2 C 0.2988(9) 0.6412(3) 0.12426(19) 0.0407(10) Uani 1 1 d .
C4 C 0.5284(12) 0.7216(4) 0.0540(2) 0.0570(13) Uani 1 1 d .
H4 H 0.5689 0.7306 0.0144 0.068 Uiso 1 1 calc R
C5 C 0.6584(12) 0.7807(4) 0.0964(3) 0.0632(14) Uani 1 1 d .
H5 H 0.7874 0.8276 0.0864 0.076 Uiso 1 1 calc R
C6 C 0.5895(11) 0.7675(3) 0.1539(2) 0.0528(11) Uani 1 1 d .
H6 H 0.669 0.808 0.1833 0.063 Uiso 1 1 calc R
C7 C -0.0206(10) 0.5062(3) 0.0968(2) 0.0516(11) Uani 1 1 d .
H7A H -0.0962 0.5451 0.0636 0.062 Uiso 1 1 calc R
H7B H -0.1766 0.4771 0.1158 0.062 Uiso 1 1 calc R
C8 C 0.1567(9) 0.4257(3) 0.07268(19) 0.0446(10) Uani 1 1 d .
H8A H 0.308 0.4549 0.0522 0.053 Uiso 1 1 calc R
H8B H 0.0432 0.3889 0.0435 0.053 Uiso 1 1 calc R
C9 C 0.2801(9) 0.3559(3) 0.1194(2) 0.0469(10) Uani 1 1 d .
H9A H 0.4165 0.3151 0.1013 0.056 Uiso 1 1 calc R
H9B H 0.3781 0.3933 0.1507 0.056 Uiso 1 1 calc R
C10 C -0.0409(8) 0.2162(3) 0.11873(18) 0.0370(9) Uani 1 1 d .
C12 C -0.3452(10) 0.0879(3) 0.1202(2) 0.0510(11) Uani 1 1 d .
H12 H -0.4753 0.0508 0.1392 0.061 Uiso 1 1 calc R
C13 C -0.2811(11) 0.0629(4) 0.0644(2) 0.0559(12) Uani 1 1 d .
H13 H -0.3651 0.01 0.0448 0.067 Uiso 1 1 calc R
C14 C -0.0881(11) 0.1187(4) 0.0382(2) 0.0569(12) Uani 1 1 d .
H14 H -0.0403 0.102 0 0.068 Uiso 1 1 calc R
B1 B -0.1282(10) 0.4590(4) 0.2734(2) 0.0429(11) Uani 1 1 d .
F1 F 0.1519(6) 0.4588(3) 0.26083(17) 0.0861(11) Uani 1 1 d .
F2 F -0.1544(7) 0.4429(3) 0.33257(13) 0.0754(9) Uani 1 1 d .
F3 F -0.2648(7) 0.3879(3) 0.24037(14) 0.0755(9) Uani 1 1 d .
F4 F -0.2294(7) 0.5476(2) 0.25729(17) 0.0852(11) Uani 1 1 d .

loop_
_atom_site_aniso_label
_atom_site_aniso_U_11
_atom_site_aniso_U_22
_atom_site_aniso_U_33
_atom_site_aniso_U_23
_atom_site_aniso_U_13
_atom_site_aniso_U_12
Ag1 0.0570(3) 0.0503(2) 0.0480(2) -0.00397(16) 0.00538(17) 0.00169(18)
N1 0.050(2) 0.0328(18) 0.053(2) 0.0009(16) 0.0056(17) 0.0007(16)
N2 0.060(3) 0.041(2) 0.051(2) 0.0028(16) 0.0055(18) -0.0079(18)
N3 0.055(2) 0.042(2) 0.049(2) 0.0044(17) 0.0021(18) 0.0058(18)
N10 0.045(2) 0.040(2) 0.046(2) -0.0028(15) -0.0002(16) -0.0027(16)
N11 0.039(2) 0.0388(19) 0.048(2) 0.0038(15) -0.0020(15) 0.0018(16)
N15 0.050(2) 0.044(2) 0.050(2) -0.0040(17) 0.0037(17) 0.0017(18)
C2 0.040(2) 0.031(2) 0.051(2) 0.0043(18) -0.0011(19) 0.0082(18)
C4 0.067(3) 0.051(3) 0.055(3) 0.011(2) 0.016(2) 0.006(3)
C5 0.068(4) 0.046(3) 0.077(4) 0.008(3) 0.018(3) -0.008(3)
C6 0.057(3) 0.041(3) 0.060(3) 0.000(2) 0.000(2) -0.004(2)
C7 0.038(2) 0.048(3) 0.067(3) 0.004(2) -0.009(2) -0.002(2)
C8 0.038(2) 0.043(2) 0.051(2) 0.0015(19) -0.0100(19) -0.0081(19)
C9 0.031(2) 0.044(2) 0.064(3) 0.003(2) -0.009(2) -0.0052(19)
C10 0.032(2) 0.032(2) 0.045(2) 0.0068(17) -0.0079(17) 0.0094(17)
C12 0.040(3) 0.047(3) 0.065(3) 0.007(2) -0.010(2) -0.007(2)
C13 0.062(3) 0.047(3) 0.057(3) -0.005(2) -0.014(2) -0.004(2)
C14 0.069(3) 0.050(3) 0.051(3) -0.007(2) 0.002(2) 0.007(3)
B1 0.027(2) 0.045(3) 0.056(3) -0.001(2) -0.001(2) -0.001(2)
F1 0.0377(18) 0.117(3) 0.104(2) 0.020(2) 0.0095(16) 0.0172(18)
F2 0.074(2) 0.091(2) 0.0606(18) -0.0026(16) 0.0051(15) -0.0122(18)
F3 0.083(2) 0.069(2) 0.074(2) -0.0169(16) 0.0027(17) -0.0159(17)
F4 0.074(2) 0.0527(19) 0.129(3) 0.0162(18) -0.002(2) 0.0136(16)

loop_
_atom_type_symbol
_atom_type_description
_atom_type_scat_dispersion_real
_atom_type_scat_dispersion_imag
_atom_type_scat_source
C C 0.0033 0.0016 'International Tables Vol C Tables 4.2.6.8 and 6.1.1.4'
H H 0 0 'International Tables Vol C Tables 4.2.6.8 and 6.1.1.4'
Ag Ag -0.8971 1.1015 'International Tables Vol C Tables 4.2.6.8 and 6.1.1.4'
B B 0.0013 0.0007 'International Tables Vol C Tables 4.2.6.8 and 6.1.1.4'
F F 0.0171 0.0103 'International Tables Vol C Tables 4.2.6.8 and 6.1.1.4'
N N 0.0061 0.0033 'International Tables Vol C Tables 4.2.6.8 and 6.1.1.4'

loop_
_geom_angle_atom_site_label_1
_geom_angle_atom_site_label_2
_geom_angle_atom_site_label_3
_geom_angle
_geom_angle_site_symmetry_3
N1 Ag1 N11 178.91(13) 2
C6 N1 C2 116.7(4) .
C6 N1 Ag1 119.5(3) .
C2 N1 Ag1 123.8(3) .
C2 N2 C7 124.2(4) .
C4 N3 C2 115.8(4) .
C10 N10 C9 123.5(4) .
C12 N11 C10 116.4(4) .
C12 N11 Ag1 116.9(3) 2_545
C10 N11 Ag1 126.3(3) 2_545
C14 N15 C10 115.5(4) .
N2 C2 N3 118.0(4) .
N2 C2 N1 117.3(4) .
N3 C2 N1 124.7(4) .
N3 C4 C5 123.5(5) .
C6 C5 C4 116.9(5) .
N1 C6 C5 122.2(5) .
N2 C7 C8 114.2(4) .
C7 C8 C9 114.8(4) .
N10 C9 C8 114.5(4) .
N15 C10 N10 117.5(4) .
N15 C10 N11 124.8(4) .
N10 C10 N11 117.6(4) .
N11 C12 C13 122.3(5) .
C12 C13 C14 117.0(5) .
N15 C14 C13 123.9(4) .
F4 B1 F2 110.8(4) .
F4 B1 F3 110.1(4) .
F2 B1 F3 110.2(4) .
F4 B1 F1 106.4(4) .
F2 B1 F1 110.2(4) .
F3 B1 F1 109.0(4) .

loop_
_geom_bond_atom_site_label_1
_geom_bond_atom_site_label_2
_geom_bond_distance
_geom_bond_site_symmetry_2
Ag1 N1 2.126(4) .
Ag1 N11 2.136(4) 2
N1 C6 1.336(6) .
N1 C2 1.367(6) .
N2 C2 1.334(6) .
N2 C7 1.453(6) .
N3 C4 1.336(7) .
N3 C2 1.339(6) .
N10 C10 1.342(5) .
N10 C9 1.453(6) .
N11 C12 1.335(6) .
N11 C10 1.361(6) .
N11 Ag1 2.136(4) 2_545
N15 C14 1.327(6) .
N15 C10 1.338(6) .
C4 C5 1.375(8) .
C5 C6 1.365(7) .
C7 C8 1.516(6) .
C8 C9 1.518(6) .
C12 C13 1.354(7) .
C13 C14 1.363(7) .
B1 F4 1.354(6) .
B1 F2 1.362(6) .
B1 F3 1.370(6) .
B1 F1 1.390(6) .

loop_
_geom_hbond_atom_site_label_D
_geom_hbond_atom_site_label_H
_geom_hbond_atom_site_label_A
_geom_hbond_distance_DH
_geom_hbond_distance_HA
_geom_hbond_distance_DA
_geom_hbond_angle_DHA
N2 H2 F1 0.86 2.36 3.127(5) 149
N2 H2 F4 0.86 2.5 3.259(6) 147.4
N10 H10 F3 0.86 2.28 3.044(5) 148

loop_
_geom_torsion_atom_site_label_1
_geom_torsion_atom_site_label_2
_geom_torsion_atom_site_label_3
_geom_torsion_atom_site_label_4
_geom_torsion
_geom_torsion_site_symmetry_1
C7 N2 C2 N3 -3.7(6) .
C7 N2 C2 N1 176.3(4) .
C4 N3 C2 N2 -177.2(4) .
C4 N3 C2 N1 2.8(6) .
C6 N1 C2 N2 177.7(4) .
Ag1 N1 C2 N2 -2.2(5) .
C6 N1 C2 N3 -2.3(6) .
Ag1 N1 C2 N3 177.8(3) .
C2 N3 C4 C5 -0.8(7) .
N3 C4 C5 C6 -1.7(8) .
C2 N1 C6 C5 -0.4(7) .
Ag1 N1 C6 C5 179.5(4) .
C4 C5 C6 N1 2.3(8) .
C2 N2 C7 C8 78.7(6) .
N2 C7 C8 C9 60.8(5) .
C10 N10 C9 C8 76.1(5) .
C7 C8 C9 N10 69.0(5) .
C14 N15 C10 N10 -179.4(4) .
C14 N15 C10 N11 1.1(6) .
C9 N10 C10 N15 0.4(6) .
C9 N10 C10 N11 179.9(4) .
C12 N11 C10 N15 -1.3(6) .
Ag1 N11 C10 N15 171.8(3) 2_545
C12 N11 C10 N10 179.2(4) .
Ag1 N11 C10 N10 -7.7(5) 2_545
C10 N11 C12 C13 0.5(6) .
Ag1 N11 C12 C13 -173.3(4) 2_545
N11 C12 C13 C14 0.5(7) .
C10 N15 C14 C13 0.0(7) .
C12 C13 C14 N15 -0.7(8) .
